data_1011028
loop_
_publ_author_name
'Cole, S S'
'Espenschied, H'

_publ_section_title
;
Lead titanate: crystal structure, temperature of formation, and
specific gravity data
;
_journal_coden_ASTM JPCHAX
_journal_name_full 'Journal of Physical Chemistry'
_journal_page_first 445
_journal_page_last 451
_journal_paper_doi 10.1021/j150381a009
_journal_volume 41
_journal_year 1937
_chemical_compound_source 'synthetic at 1473 K for 2 h'
_chemical_formula_structural 'Pb (Ti O3)'
_chemical_formula_sum 'O3 Pb Ti'
_chemical_name_mineral Macedonite
_chemical_name_systematic 'Lead titanate'
_space_group_IT_number 47
_symmetry_cell_setting orthorhombic
_symmetry_Int_Tables_number 47
_symmetry_space_group_name_Hall '-P 2 2'
_symmetry_space_group_name_H-M 'P m m m'
_cell_angle_alpha 90
_cell_angle_beta 90
_cell_angle_gamma 90
_cell_formula_units_Z 1
_cell_length_a 4.000(3)
_cell_length_b 4.211(2)
_cell_length_c 3.875(2)
_cell_volume 65.3
_exptl_crystal_density_meas 7.52
_cod_database_code 1011028

loop_
_symmetry_equiv_pos_as_xyz
x,y,z
-x,-y,z
x,-y,-z
-x,y,-z
-x,-y,-z
x,y,-z
-x,y,z
x,-y,z

loop_
_atom_site_label
_atom_site_type_symbol
_atom_site_symmetry_multiplicity
_atom_site_Wyckoff_symbol
_atom_site_fract_x
_atom_site_fract_y
_atom_site_fract_z
_atom_site_occupancy
_atom_site_attached_hydrogens
_atom_site_calc_flag
Pb1 Pb2+ 1 a 0. 0. 0. 1. 0 d
Ti1 Ti4+ 1 h 0.5 0.5 0.5 1. 0 d
O1 O2- 1 f 0.5 0.5 0. 1. 0 d
O2 O2- 1 d 0.5 0. 0.5 1. 0 d
O3 O2- 1 g 0. 0.5 0.5 1. 0 d

loop_
_atom_type_symbol
_atom_type_oxidation_number
Pb2+ 2.000
Ti4+ 4.000
O2- -2.000
